data_8105521
loop_
_publ_author_name
'Ju, Hongping'
'Li, Meihua'
'Chen, Zihao'
'Wu, Qiong'
'Chai, Yanling'

_publ_section_title
;
 Crystal structure of
 (6,6&#x2032;-((ethane-1,2-diylbis(azanylylidene))bis(methanylylidene))bis(2-chlorophenolato-\k2
 N,O))copper(II), C16H12Cl2CuN2O2
;
_journal_issue 1
_journal_name_full 'Zeitschrift f\"ur Kristallographie - New Crystal Structures'
_journal_page_first 3
_journal_page_last 4
_journal_paper_doi 10.1515/ncrs-2017-0249
_journal_volume 234
_journal_year 2018
_chemical_formula_moiety 'C16 H12 Cl2 Cu N2 O2'
_chemical_formula_sum 'C16 H12 Cl2 Cu N2 O2'
_chemical_formula_weight 398.72
_space_group_crystal_system orthorhombic
_space_group_IT_number 61
_space_group_name_Hall '-P 2ac 2ab'
_space_group_name_H-M_alt 'P b c a'
_atom_sites_solution_hydrogens geom
_atom_sites_solution_primary direct
_atom_sites_solution_secondary difmap
_cell_angle_alpha 90.00
_cell_angle_beta 90.00
_cell_angle_gamma 90.00
_cell_formula_units_Z 8
_cell_length_a 12.8449(5)
_cell_length_b 12.5266(6)
_cell_length_c 19.0540(11)
_cell_measurement_reflns_used 2480
_cell_measurement_temperature 173(2)
_cell_measurement_theta_max 27.3360
_cell_measurement_theta_min 3.7480
_cell_volume 3065.8(3)
_computing_cell_refinement 'CrysAlisPro 1.171.38.41 (Rigaku OD, 2015)'
_computing_data_collection 'CrysAlisPro 1.171.38.41 (Rigaku OD, 2015)'
_computing_data_reduction 'CrysAlisPro 1.171.38.41 (Rigaku OD, 2015)'
_computing_molecular_graphics 'Diamond 3.2k)'
_computing_publication_material 'Olex2 (Dolomanov et al., 2009)'
_computing_structure_refinement 'olex2.refine (Bourhis et al., 2015)'
_computing_structure_solution 'ShelXT (Sheldrick, 2015)'
_diffrn_ambient_temperature 173.15
_diffrn_measured_fraction_theta_full 0.998
_diffrn_measured_fraction_theta_max 0.998
_diffrn_measurement_device_type 'multiwire proportional'
_diffrn_measurement_method 'phi and omega scans'
_diffrn_radiation_monochromator graphite
_diffrn_radiation_type MoK\a
_diffrn_radiation_wavelength 0.71073
_diffrn_reflns_av_R_equivalents 0.0529
_diffrn_reflns_av_unetI/netI 0.0519
_diffrn_reflns_limit_h_max 15
_diffrn_reflns_limit_h_min -11
_diffrn_reflns_limit_k_max 14
_diffrn_reflns_limit_k_min -14
_diffrn_reflns_limit_l_max 22
_diffrn_reflns_limit_l_min -15
_diffrn_reflns_number 11780
_diffrn_reflns_theta_full 25.00
_diffrn_reflns_theta_max 25.00
_diffrn_reflns_theta_min 3.42
_diffrn_source 'fine-focus sealed tube'
_exptl_absorpt_coefficient_mu 1.783
_exptl_absorpt_correction_T_max 0.814
_exptl_absorpt_correction_T_min 0.736
_exptl_absorpt_correction_type multi-scan
_exptl_absorpt_process_details multi-scan
_exptl_crystal_colour black
_exptl_crystal_colour_primary black
_exptl_crystal_density_diffrn 1.728
_exptl_crystal_density_method 'not measured'
_exptl_crystal_description block
_exptl_crystal_F_000 1608
_exptl_crystal_size_max 0.16
_exptl_crystal_size_mid 0.12
_exptl_crystal_size_min 0.12
_refine_diff_density_max 0.564
_refine_diff_density_min -0.390
_refine_diff_density_rms 0.085
_refine_ls_extinction_method none
_refine_ls_goodness_of_fit_ref 1.063
_refine_ls_hydrogen_treatment constr
_refine_ls_matrix_type full
_refine_ls_number_parameters 208
_refine_ls_number_reflns 2695
_refine_ls_number_restraints 0
_refine_ls_restrained_S_all 1.063
_refine_ls_R_factor_all 0.0633
_refine_ls_R_factor_gt 0.0423
_refine_ls_shift/su_max 0.001
_refine_ls_shift/su_mean 0.000
_refine_ls_structure_factor_coef Fsqd
_refine_ls_weighting_details 'calc w=1/[\s^2^(Fo^2^)+(0.0509P)^2^+0.7304P] where P=(Fo^2^+2Fc^2^)/3'
_refine_ls_weighting_scheme calc
_refine_ls_wR_factor_gt 0.1012
_refine_ls_wR_factor_ref 0.1164
_reflns_number_gt 2003
_reflns_number_total 2695
_reflns_threshold_expression >2sigma(I)
_cod_data_source_file suppl_ncrs-2017-0249_suppl.cif
_cod_data_source_block d10
_cod_database_code 8105521
_olex2_refinement_description
;
1. Fixed Uiso
 At 1.2 times of:
  All C(H) groups, All C(H,H) groups
2.a Secondary CH2 refined with riding coordinates:
 C9(H9A,H9B), C8(H8A,H8B)
2.b Aromatic/amide H refined with riding coordinates:
 C7(H7), C10(H10), C12(H12), C13(H13), C4(H4), C3(H3), C14(H14), C5(H5)
;

loop_
_space_group_symop_id
_space_group_symop_operation_xyz
1 'x, y, z'
2 '-x+1/2, -y, z+1/2'
3 'x+1/2, -y+1/2, -z'
4 '-x, y+1/2, -z+1/2'
5 '-x, -y, -z'
6 'x-1/2, y, -z-1/2'
7 '-x-1/2, y-1/2, z'
8 'x, -y-1/2, z-1/2'

loop_
_atom_site_label
_atom_site_type_symbol
_atom_site_fract_x
_atom_site_fract_y
_atom_site_fract_z
_atom_site_U_iso_or_equiv
_atom_site_adp_type
_atom_site_occupancy
_atom_site_calc_flag
_atom_site_disorder_assembly
_atom_site_disorder_group
_atom_site_refinement_flags_posn
Cu1 Cu 0.12642(3) 0.47053(3) 0.49464(3) 0.0370(2) Uani 1 d . . .
Cl2 Cl 0.09318(8) 0.47984(8) 0.24615(6) 0.0553(3) Uani 1 d . . .
Cl1 Cl -0.06125(10) 0.16275(9) 0.41990(7) 0.0708(4) Uani 1 d . . .
O2 O 0.13738(18) 0.48691(19) 0.39622(15) 0.0402(7) Uani 1 d . . .
N1 N 0.1133(2) 0.4639(2) 0.59533(19) 0.0407(8) Uani 1 d . . .
O1 O 0.0393(2) 0.3489(2) 0.48131(15) 0.0467(7) Uani 1 d . . .
N2 N 0.2230(2) 0.5860(2) 0.51383(18) 0.0407(8) Uani 1 d . . .
C16 C 0.1850(3) 0.5625(3) 0.3621(2) 0.0390(9) Uani 1 d . . .
C11 C 0.2484(3) 0.6429(3) 0.3936(2) 0.0395(9) Uani 1 d . . .
C1 C 0.0080(3) 0.2815(3) 0.5296(2) 0.0405(10) Uani 1 d . . .
C6 C 0.0209(3) 0.2947(3) 0.6026(2) 0.0401(9) Uani 1 d . . .
C7 C 0.0701(3) 0.3888(3) 0.6310(2) 0.0453(10) Uani 1 d . . .
H7 H 0.0706 0.3960 0.6806 0.054 Uiso 1 calc . . R
C10 C 0.2626(3) 0.6489(3) 0.4683(2) 0.0411(10) Uani 1 d . . .
H10 H 0.3054 0.7050 0.4854 0.049 Uiso 1 calc . . R
C15 C 0.1747(3) 0.5702(3) 0.2883(2) 0.0414(10) Uani 1 d . . .
C12 C 0.2956(3) 0.7221(3) 0.3520(3) 0.0524(11) Uani 1 d . . .
H12 H 0.3369 0.7754 0.3740 0.063 Uiso 1 calc . . R
C13 C 0.2834(4) 0.7243(3) 0.2809(3) 0.0618(13) Uani 1 d . . .
H13 H 0.3171 0.7775 0.2535 0.074 Uiso 1 calc . . R
C2 C -0.0438(3) 0.1866(3) 0.5083(2) 0.0470(11) Uani 1 d . . .
C9 C 0.2469(3) 0.5974(3) 0.5889(2) 0.0518(11) Uani 1 d . . .
H9A H 0.2620 0.6730 0.6001 0.062 Uiso 1 calc . . R
H9B H 0.3087 0.5540 0.6012 0.062 Uiso 1 calc . . R
C4 C -0.0680(3) 0.1291(4) 0.6267(3) 0.0639(14) Uani 1 d . . .
H4 H -0.0941 0.0781 0.6592 0.077 Uiso 1 calc . . R
C3 C -0.0797(3) 0.1136(4) 0.5569(3) 0.0618(14) Uani 1 d . . .
H3 H -0.1134 0.0507 0.5409 0.074 Uiso 1 calc . . R
C8 C 0.1533(3) 0.5597(3) 0.6295(2) 0.0514(11) Uani 1 d . . .
H8A H 0.1732 0.5435 0.6785 0.062 Uiso 1 calc . . R
H8B H 0.0992 0.6160 0.6301 0.062 Uiso 1 calc . . R
C14 C 0.2211(3) 0.6479(3) 0.2492(2) 0.0546(11) Uani 1 d . . .
H14 H 0.2106 0.6497 0.1998 0.066 Uiso 1 calc . . R
C5 C -0.0181(3) 0.2195(3) 0.6504(3) 0.0532(11) Uani 1 d . . .
H5 H -0.0100 0.2309 0.6994 0.064 Uiso 1 calc . . R

loop_
_atom_site_aniso_label
_atom_site_aniso_U_11
_atom_site_aniso_U_22
_atom_site_aniso_U_33
_atom_site_aniso_U_23
_atom_site_aniso_U_13
_atom_site_aniso_U_12
Cu1 0.0387(3) 0.0355(3) 0.0366(3) -0.0027(2) -0.0037(2) -0.00244(19)
Cl2 0.0678(7) 0.0572(7) 0.0410(7) -0.0072(5) -0.0032(6) -0.0077(5)
Cl1 0.0898(8) 0.0580(7) 0.0646(9) -0.0062(6) -0.0119(7) -0.0244(6)
O2 0.0471(14) 0.0364(14) 0.0369(17) -0.0027(13) -0.0033(13) -0.0089(12)
N1 0.0450(17) 0.0400(19) 0.037(2) -0.0010(16) -0.0061(16) 0.0009(14)
O1 0.0561(16) 0.0420(15) 0.0421(18) -0.0013(13) -0.0014(14) -0.0101(13)
N2 0.0403(18) 0.0395(19) 0.042(2) -0.0083(16) -0.0098(16) -0.0021(15)
C16 0.0345(19) 0.033(2) 0.050(3) -0.0020(19) 0.003(2) 0.0007(16)
C11 0.037(2) 0.038(2) 0.043(3) -0.001(2) 0.0026(19) 0.0006(17)
C1 0.0335(19) 0.038(2) 0.049(3) 0.003(2) 0.001(2) 0.0055(17)
C6 0.0356(18) 0.035(2) 0.050(3) 0.004(2) 0.000(2) 0.0077(16)
C7 0.047(2) 0.056(3) 0.033(2) -0.001(2) -0.003(2) 0.014(2)
C10 0.0335(19) 0.034(2) 0.056(3) -0.006(2) 0.000(2) -0.0045(16)
C15 0.043(2) 0.040(2) 0.041(3) -0.0014(19) 0.004(2) -0.0016(17)
C12 0.050(2) 0.042(2) 0.065(3) -0.004(2) 0.009(2) -0.0091(19)
C13 0.072(3) 0.052(3) 0.061(3) 0.004(3) 0.018(3) -0.014(2)
C2 0.040(2) 0.041(2) 0.060(3) 0.004(2) -0.006(2) -0.0015(18)
C9 0.060(3) 0.051(2) 0.044(3) -0.007(2) -0.017(2) -0.006(2)
C4 0.054(3) 0.063(3) 0.074(4) 0.031(3) -0.004(3) -0.006(2)
C3 0.052(2) 0.046(3) 0.088(4) 0.014(3) -0.008(3) -0.003(2)
C8 0.068(3) 0.045(2) 0.041(3) -0.007(2) -0.006(2) 0.001(2)
C14 0.064(3) 0.054(2) 0.046(3) 0.004(2) 0.012(2) -0.002(2)
C5 0.050(2) 0.056(3) 0.054(3) 0.016(2) -0.001(2) 0.006(2)

loop_
_atom_type_symbol
_atom_type_description
_atom_type_scat_dispersion_real
_atom_type_scat_dispersion_imag
_atom_type_scat_source
C C 0.0033 0.0016 'International Tables Vol C Tables 4.2.6.8 and 6.1.1.4'
H H 0.0000 0.0000 'International Tables Vol C Tables 4.2.6.8 and 6.1.1.4'
N N 0.0061 0.0033 'International Tables Vol C Tables 4.2.6.8 and 6.1.1.4'
O O 0.0106 0.0060 'International Tables Vol C Tables 4.2.6.8 and 6.1.1.4'
Cl Cl 0.1484 0.1585 'International Tables Vol C Tables 4.2.6.8 and 6.1.1.4'
Cu Cu 0.3201 1.2651 'International Tables Vol C Tables 4.2.6.8 and 6.1.1.4'

loop_
_geom_angle_atom_site_label_1
_geom_angle_atom_site_label_2
_geom_angle_atom_site_label_3
_geom_angle
_geom_angle_site_symmetry_1
_geom_angle_site_symmetry_3
O2 Cu1 N1 176.18(12) . .
O2 Cu1 O1 89.90(11) . .
O2 Cu1 N2 93.35(13) . .
N1 Cu1 N2 84.30(14) . .
O1 Cu1 N1 92.67(13) . .
O1 Cu1 N2 174.65(13) . .
C16 O2 Cu1 127.5(3) . .
C7 N1 Cu1 126.5(3) . .
C7 N1 C8 121.2(4) . .
C8 N1 Cu1 112.2(3) . .
C1 O1 Cu1 126.9(3) . .
C10 N2 Cu1 125.9(3) . .
C10 N2 C9 121.2(3) . .
C9 N2 Cu1 112.9(3) . .
O2 C16 C11 124.9(4) . .
O2 C16 C15 120.0(3) . .
C15 C16 C11 115.0(3) . .
C16 C11 C10 121.7(4) . .
C12 C11 C16 120.4(4) . .
C12 C11 C10 117.8(4) . .
O1 C1 C6 125.4(4) . .
O1 C1 C2 118.7(4) . .
C6 C1 C2 115.8(4) . .
C1 C6 C7 121.1(4) . .
C5 C6 C1 121.2(4) . .
C5 C6 C7 117.5(4) . .
N1 C7 C6 126.1(4) . .
N2 C10 C11 126.1(4) . .
C16 C15 Cl2 118.1(3) . .
C14 C15 Cl2 118.3(3) . .
C14 C15 C16 123.4(4) . .
C13 C12 C11 121.6(4) . .
C12 C13 C14 119.0(4) . .
C1 C2 Cl1 119.0(3) . .
C3 C2 Cl1 119.8(4) . .
C3 C2 C1 121.2(4) . .
N2 C9 C8 107.6(3) . .
C3 C4 C5 119.5(5) . .
C4 C3 C2 121.8(4) . .
N1 C8 C9 108.1(3) . .
C15 C14 C13 120.4(4) . .
C4 C5 C6 120.4(5) . .

loop_
_geom_bond_atom_site_label_1
_geom_bond_atom_site_label_2
_geom_bond_distance
_geom_bond_site_symmetry_2
Cu1 O2 1.892(3) .
Cu1 N1 1.928(4) .
Cu1 O1 1.908(3) .
Cu1 N2 1.940(3) .
Cl2 C15 1.739(4) .
Cl1 C2 1.726(5) .
O2 C16 1.302(4) .
N1 C7 1.286(5) .
N1 C8 1.459(5) .
O1 C1 1.313(5) .
N2 C10 1.278(5) .
N2 C9 1.470(5) .
C16 C11 1.426(5) .
C16 C15 1.416(6) .
C11 C10 1.436(5) .
C11 C12 1.408(5) .
C1 C6 1.411(6) .
C1 C2 1.420(5) .
C6 C7 1.442(5) .
C6 C5 1.403(5) .
C15 C14 1.364(5) .
C12 C13 1.364(6) .
C13 C14 1.386(6) .
C2 C3 1.381(6) .
C9 C8 1.506(6) .
C4 C3 1.352(7) .
C4 C5 1.377(6) .
